data_7036266
loop_
_publ_author_name
'Lin, Chien-Nan'
'Huang, Chung-Yi'
'Yu, Chia-Chi'
'Chen, Yen-Ming'
'Ke, Wei-Ming'
'Wang, Guan-Jung'
'Lee, Gon-Ann'
'Shieh, Minghuey'

_publ_section_title
;
 Iron carbonyl cluster-incorporated Cu(i) NHC complexes in homocoupling of
 arylboronic acids: an effective [TeFe3(CO)9](2-) ligand.
;
_journal_issue 38
_journal_name_full 'Dalton transactions (Cambridge, England : 2003)'
_journal_page_first 16675
_journal_page_last 16679
_journal_paper_doi 10.1039/c5dt03242c
_journal_volume 44
_journal_year 2015
_chemical_formula_moiety 'C19 H16 Cu2 Fe3 N4 O9 Te'
_chemical_formula_sum 'C19 H16 Cu2 Fe3 N4 O9 Te'
_chemical_formula_weight 866.59
_chemical_name_systematic
;
 ?
;
_space_group_IT_number 15
_symmetry_cell_setting monoclinic
_symmetry_space_group_name_Hall '-C 2yc'
_symmetry_space_group_name_H-M 'C 1 2/c 1'
_atom_sites_solution_hydrogens geom
_atom_sites_solution_primary direct
_atom_sites_solution_secondary difmap
_audit_creation_method SHELXL-97
_audit_update_record
;
2015-01-19 deposited with the CCDC.
2015-08-25 downloaded from the CCDC.
;
_cell_angle_alpha 90.00
_cell_angle_beta 116.2470(10)
_cell_angle_gamma 90.00
_cell_formula_units_Z 8
_cell_length_a 32.1115(6)
_cell_length_b 8.6471(2)
_cell_length_c 21.3640(5)
_cell_measurement_reflns_used 0
_cell_measurement_temperature 200(2)
_cell_measurement_theta_max 0
_cell_measurement_theta_min 0
_cell_volume 5320.5(2)
_computing_cell_refinement 'Bruker APEX2'
_computing_data_collection 'Bruker APEX2'
_computing_data_reduction 'Bruker SAINT'
_computing_molecular_graphics 'Ortep-3 for Windows (Farrugia, 1997)'
_computing_publication_material 'WinGX publication routines (Farrugia, 1999)'
_computing_structure_refinement 'SHELXL-97 (Sheldrick, 1997)'
_computing_structure_solution 'SHELXS-86 (Sheldrick, 1986)'
_diffrn_ambient_temperature 200(2)
_diffrn_measured_fraction_theta_full 0.988
_diffrn_measured_fraction_theta_max 0.988
_diffrn_radiation_monochromator graphite
_diffrn_radiation_source 'fine-focus sealed tube'
_diffrn_radiation_type MoK\a
_diffrn_radiation_wavelength 0.71073
_diffrn_reflns_av_R_equivalents 0.0268
_diffrn_reflns_av_unetI/netI 0.0231
_diffrn_reflns_limit_h_max 37
_diffrn_reflns_limit_h_min -32
_diffrn_reflns_limit_k_max 10
_diffrn_reflns_limit_k_min -10
_diffrn_reflns_limit_l_max 25
_diffrn_reflns_limit_l_min -25
_diffrn_reflns_number 19729
_diffrn_reflns_theta_full 25.02
_diffrn_reflns_theta_max 25.02
_diffrn_reflns_theta_min 1.96
_exptl_absorpt_coefficient_mu 4.299
_exptl_absorpt_correction_T_max 0.4802
_exptl_absorpt_correction_T_min 0.2535
_exptl_absorpt_correction_type multi-scan
_exptl_absorpt_process_details 'SADABS, 2003'
_exptl_crystal_colour black
_exptl_crystal_density_diffrn 2.164
_exptl_crystal_density_method 'not measured'
_exptl_crystal_description prism
_exptl_crystal_F_000 3344
_exptl_crystal_size_max 0.44
_exptl_crystal_size_mid 0.32
_exptl_crystal_size_min 0.20
_refine_diff_density_max 1.363
_refine_diff_density_min -1.548
_refine_diff_density_rms 0.413
_refine_ls_extinction_method none
_refine_ls_goodness_of_fit_ref 1.192
_refine_ls_hydrogen_treatment constr
_refine_ls_matrix_type full
_refine_ls_number_parameters 337
_refine_ls_number_reflns 4653
_refine_ls_number_restraints 0
_refine_ls_restrained_S_all 1.192
_refine_ls_R_factor_all 0.0420
_refine_ls_R_factor_gt 0.0316
_refine_ls_shift/su_max 0.001
_refine_ls_shift/su_mean 0.000
_refine_ls_structure_factor_coef Fsqd
_refine_ls_weighting_details 'calc w=1/[\s^2^(Fo^2^)+(0.0661P)^2^+14.8090P] where P=(Fo^2^+2Fc^2^)/3'
_refine_ls_weighting_scheme calc
_refine_ls_wR_factor_gt 0.0960
_refine_ls_wR_factor_ref 0.1169
_reflns_number_gt 4123
_reflns_number_total 4653
_reflns_threshold_expression >2sigma(I)
_cod_data_source_file c5dt03242c2.cif
_cod_data_source_block 1
_cod_depositor_comments 'Adding full bibliography for 7036266--7036269.cif.'
_cod_original_sg_symbol_H-M 'C 2/c'
_cod_database_code 7036266

loop_
_symmetry_equiv_pos_as_xyz
'x, y, z'
'-x, y, -z+1/2'
'x+1/2, y+1/2, z'
'-x+1/2, y+1/2, -z+1/2'
'-x, -y, -z'
'x, -y, z-1/2'
'-x+1/2, -y+1/2, -z'
'x+1/2, -y+1/2, z-1/2'

loop_
_atom_site_label
_atom_site_type_symbol
_atom_site_fract_x
_atom_site_fract_y
_atom_site_fract_z
_atom_site_U_iso_or_equiv
_atom_site_adp_type
_atom_site_occupancy
_atom_site_symmetry_multiplicity
_atom_site_calc_flag
_atom_site_refinement_flags
C1 C 0.0652(2) 0.5130(9) 0.2959(3) 0.065(2) Uani 1 1 d .
C2 C 0.1444(2) 0.5312(6) 0.2977(3) 0.0372(12) Uani 1 1 d .
C3 C 0.0642(2) 0.6358(6) 0.1847(3) 0.0429(13) Uani 1 1 d .
C4 C 0.1460(2) 1.0570(6) 0.2635(3) 0.0428(13) Uani 1 1 d .
C5 C 0.1658(3) 1.0693(7) 0.3921(3) 0.0533(16) Uani 1 1 d .
C6 C 0.2043(2) 0.8413(6) 0.3546(3) 0.0359(11) Uani 1 1 d .
C7 C 0.1530(2) 0.8438(6) 0.4869(3) 0.0396(12) Uani 1 1 d .
C8 C 0.1863(2) 0.6222(7) 0.4397(3) 0.0428(13) Uani 1 1 d .
C9 C 0.1030(2) 0.5922(7) 0.4395(3) 0.0468(14) Uani 1 1 d .
C10 C 0.18670(16) 0.7140(5) 0.1790(2) 0.0272(10) Uani 1 1 d .
C11 C 0.1557(2) 0.4533(6) 0.1328(3) 0.0468(14) Uani 1 1 d .
H11A H 0.1561 0.3846 0.0967 0.070 Uiso 1 1 calc R
H11B H 0.1235 0.4792 0.1219 0.070 Uiso 1 1 calc R
H11C H 0.1703 0.4013 0.1782 0.070 Uiso 1 1 calc R
C12 C 0.2025(2) 0.6236(6) 0.0934(3) 0.0393(12) Uani 1 1 d .
H12 H 0.2029 0.5575 0.0581 0.047 Uiso 1 1 calc R
C13 C 0.2227(2) 0.7621(7) 0.1114(3) 0.0423(13) Uani 1 1 d .
H13 H 0.2405 0.8133 0.0920 0.051 Uiso 1 1 calc R
C14 C 0.2276(2) 0.9653(8) 0.1976(3) 0.0580(17) Uani 1 1 d .
H14A H 0.2458 1.0189 0.1774 0.087 Uiso 1 1 calc R
H14B H 0.2469 0.9500 0.2477 0.087 Uiso 1 1 calc R
H14C H 0.2004 1.0276 0.1904 0.087 Uiso 1 1 calc R
C15 C 0.05738(18) 1.0117(6) 0.1166(3) 0.0347(11) Uani 1 1 d .
C16 C 0.0837(2) 0.8547(7) 0.0433(3) 0.0444(13) Uani 1 1 d .
H16A H 0.0854 0.8689 -0.0010 0.067 Uiso 1 1 calc R
H16B H 0.0640 0.7655 0.0397 0.067 Uiso 1 1 calc R
H16C H 0.1150 0.8367 0.0807 0.067 Uiso 1 1 calc R
C17 C 0.04994(19) 1.1199(7) 0.0163(3) 0.0431(13) Uani 1 1 d .
H17 H 0.0512 1.1332 -0.0270 0.052 Uiso 1 1 calc R
C18 C 0.0340(2) 1.2211(7) 0.0471(3) 0.0457(13) Uani 1 1 d .
H18 H 0.0220 1.3212 0.0305 0.055 Uiso 1 1 calc R
C19 C 0.0246(3) 1.2251(7) 0.1577(4) 0.0657(19) Uani 1 1 d .
H19A H 0.0118 1.3281 0.1409 0.099 Uiso 1 1 calc R
H19B H 0.0519 1.2344 0.2030 0.099 Uiso 1 1 calc R
H19C H 0.0011 1.1611 0.1627 0.099 Uiso 1 1 calc R
N1 N 0.18106(15) 0.5942(4) 0.1353(2) 0.0312(9) Uani 1 1 d .
N2 N 0.21260(14) 0.8159(5) 0.1638(2) 0.0329(9) Uani 1 1 d .
N3 N 0.06430(14) 0.9920(5) 0.0589(2) 0.0349(9) Uani 1 1 d .
N4 N 0.03818(17) 1.1531(5) 0.1078(2) 0.0406(10) Uani 1 1 d .
O1 O 0.0467(2) 0.4083(7) 0.3069(3) 0.0815(12) Uani 1 1 d .
O2 O 0.17273(17) 0.4363(5) 0.3119(2) 0.0580(11) Uani 1 1 d .
O3 O 0.04323(18) 0.5920(5) 0.1284(2) 0.0639(13) Uani 1 1 d .
O4 O 0.15020(19) 1.1541(5) 0.2303(2) 0.0618(13) Uani 1 1 d .
O5 O 0.1785(2) 1.1666(5) 0.4326(3) 0.0840(18) Uani 1 1 d .
O6 O 0.24238(15) 0.8006(5) 0.3753(2) 0.0521(10) Uani 1 1 d .
O7 O 0.16518(17) 0.9162(5) 0.5364(2) 0.0561(11) Uani 1 1 d .
O8 O 0.2211(2) 0.5550(7) 0.4614(3) 0.0815(12) Uani 1 1 d .
O9 O 0.08405(18) 0.5079(6) 0.4593(2) 0.0690(14) Uani 1 1 d .
Fe1 Fe 0.09663(2) 0.65614(8) 0.27756(3) 0.02932(18) Uani 1 1 d .
Fe2 Fe 0.14794(3) 0.92123(8) 0.32784(3) 0.03019(19) Uani 1 1 d .
Fe3 Fe 0.13403(3) 0.72457(8) 0.41184(3) 0.03293(19) Uani 1 1 d .
Cu1 Cu 0.15803(2) 0.74407(6) 0.24058(3) 0.02953(17) Uani 1 1 d .
Cu2 Cu 0.07982(2) 0.88972(7) 0.20123(3) 0.03752(18) Uani 1 1 d .
Te1 Te 0.069267(13) 0.88107(4) 0.323596(18) 0.04252(14) Uani 1 1 d .

loop_
_atom_site_aniso_label
_atom_site_aniso_U_11
_atom_site_aniso_U_22
_atom_site_aniso_U_33
_atom_site_aniso_U_23
_atom_site_aniso_U_13
_atom_site_aniso_U_12
C1 0.079(5) 0.092(5) 0.035(3) -0.018(3) 0.036(3) -0.062(4)
C2 0.051(3) 0.028(3) 0.032(3) -0.004(2) 0.019(2) -0.012(2)
C3 0.057(4) 0.043(3) 0.031(3) -0.002(2) 0.021(3) -0.012(2)
C4 0.062(4) 0.035(3) 0.034(3) -0.009(2) 0.023(3) -0.007(2)
C5 0.091(5) 0.039(3) 0.042(3) -0.011(3) 0.041(3) -0.013(3)
C6 0.041(3) 0.036(3) 0.032(3) -0.007(2) 0.017(2) -0.013(2)
C7 0.046(3) 0.045(3) 0.031(3) 0.001(2) 0.021(2) 0.002(2)
C8 0.036(3) 0.060(4) 0.031(3) 0.008(2) 0.014(2) 0.016(3)
C9 0.052(4) 0.061(4) 0.025(3) -0.003(2) 0.015(3) -0.009(3)
C10 0.028(2) 0.031(2) 0.024(2) 0.0020(18) 0.0124(19) 0.0006(18)
C11 0.068(4) 0.035(3) 0.040(3) -0.009(2) 0.026(3) -0.005(3)
C12 0.048(3) 0.051(3) 0.028(3) -0.002(2) 0.025(2) 0.008(2)
C13 0.044(3) 0.061(4) 0.033(3) 0.003(2) 0.027(3) 0.001(3)
C14 0.074(4) 0.062(4) 0.052(4) -0.018(3) 0.041(3) -0.035(3)
C15 0.037(3) 0.040(3) 0.029(2) 0.004(2) 0.017(2) 0.004(2)
C16 0.049(3) 0.056(3) 0.034(3) 0.005(2) 0.023(3) 0.013(3)
C17 0.037(3) 0.062(4) 0.031(3) 0.013(2) 0.017(2) -0.001(2)
C18 0.051(3) 0.043(3) 0.046(3) 0.014(3) 0.024(3) 0.003(3)
C19 0.101(6) 0.048(4) 0.073(5) 0.005(3) 0.061(5) 0.017(3)
N1 0.038(2) 0.035(2) 0.022(2) -0.0002(16) 0.0141(17) 0.0034(17)
N2 0.034(2) 0.041(2) 0.029(2) -0.0003(17) 0.0181(18) -0.0042(18)
N3 0.034(2) 0.046(2) 0.027(2) 0.0047(18) 0.0149(17) 0.0044(18)
N4 0.051(3) 0.039(2) 0.041(3) 0.0069(19) 0.028(2) 0.005(2)
O1 0.106(3) 0.099(3) 0.050(2) -0.0099(19) 0.044(2) -0.044(3)
O2 0.074(3) 0.039(2) 0.056(3) 0.0006(19) 0.025(2) 0.012(2)
O3 0.084(3) 0.064(3) 0.028(2) -0.0066(19) 0.010(2) -0.025(2)
O4 0.103(4) 0.038(2) 0.049(3) 0.0036(19) 0.038(3) -0.018(2)
O5 0.160(6) 0.051(3) 0.056(3) -0.031(2) 0.061(3) -0.038(3)
O6 0.043(3) 0.057(2) 0.050(2) -0.0073(19) 0.015(2) -0.011(2)
O7 0.068(3) 0.062(3) 0.036(2) -0.015(2) 0.021(2) -0.005(2)
O8 0.106(3) 0.099(3) 0.050(2) -0.0099(19) 0.044(2) -0.044(3)
O9 0.082(3) 0.081(3) 0.046(3) 0.004(2) 0.030(2) -0.036(3)
Fe1 0.0329(4) 0.0372(4) 0.0215(3) -0.0027(3) 0.0153(3) -0.0113(3)
Fe2 0.0439(4) 0.0281(3) 0.0232(4) -0.0062(3) 0.0191(3) -0.0055(3)
Fe3 0.0407(4) 0.0409(4) 0.0206(3) 0.0003(3) 0.0167(3) -0.0009(3)
Cu1 0.0367(4) 0.0331(3) 0.0265(3) -0.0041(2) 0.0209(3) -0.0049(2)
Cu2 0.0489(4) 0.0409(4) 0.0264(3) 0.0059(2) 0.0200(3) 0.0081(3)
Te1 0.0434(2) 0.0602(3) 0.0327(2) 0.00585(15) 0.02468(18) 0.01501(16)

loop_
_atom_type_symbol
_atom_type_description
_atom_type_scat_dispersion_real
_atom_type_scat_dispersion_imag
_atom_type_scat_source
C C 0.0033 0.0016 'International Tables Vol C Tables 4.2.6.8 and 6.1.1.4'
H H 0.0000 0.0000 'International Tables Vol C Tables 4.2.6.8 and 6.1.1.4'
N N 0.0061 0.0033 'International Tables Vol C Tables 4.2.6.8 and 6.1.1.4'
O O 0.0106 0.0060 'International Tables Vol C Tables 4.2.6.8 and 6.1.1.4'
Fe Fe 0.3463 0.8444 'International Tables Vol C Tables 4.2.6.8 and 6.1.1.4'
Cu Cu 0.3201 1.2651 'International Tables Vol C Tables 4.2.6.8 and 6.1.1.4'
Te Te -0.5308 1.6751 'International Tables Vol C Tables 4.2.6.8 and 6.1.1.4'

loop_
_geom_angle_atom_site_label_1
_geom_angle_atom_site_label_2
_geom_angle_atom_site_label_3
_geom_angle
O1 C1 Fe1 174.0(8)
O2 C2 Fe1 172.3(5)
O2 C2 Cu1 112.6(4)
Fe1 C2 Cu1 74.69(18)
O3 C3 Fe1 166.3(5)
O3 C3 Cu2 118.2(4)
Fe1 C3 Cu2 75.55(19)
O4 C4 Fe2 169.9(5)
O4 C4 Cu2 114.3(4)
Fe2 C4 Cu2 75.8(2)
O5 C5 Fe2 177.3(6)
O6 C6 Fe2 174.3(5)
O6 C6 Cu1 111.1(4)
Fe2 C6 Cu1 73.83(18)
O7 C7 Fe3 177.7(5)
O8 C8 Fe3 176.6(5)
O9 C9 Fe3 177.9(5)
N2 C10 N1 104.1(4)
N2 C10 Cu1 127.5(3)
N1 C10 Cu1 128.0(3)
N1 C11 H11A 109.5
N1 C11 H11B 109.5
H11A C11 H11B 109.5
N1 C11 H11C 109.5
H11A C11 H11C 109.5
H11B C11 H11C 109.5
C13 C12 N1 107.3(4)
C13 C12 H12 126.3
N1 C12 H12 126.3
C12 C13 N2 106.1(5)
C12 C13 H13 126.9
N2 C13 H13 126.9
N2 C14 H14A 109.5
N2 C14 H14B 109.5
H14A C14 H14B 109.5
N2 C14 H14C 109.5
H14A C14 H14C 109.5
H14B C14 H14C 109.5
N4 C15 N3 103.6(4)
N4 C15 Cu2 125.8(4)
N3 C15 Cu2 129.6(4)
N3 C16 H16A 109.5
N3 C16 H16B 109.5
H16A C16 H16B 109.5
N3 C16 H16C 109.5
H16A C16 H16C 109.5
H16B C16 H16C 109.5
C18 C17 N3 107.0(5)
C18 C17 H17 126.5
N3 C17 H17 126.5
C17 C18 N4 106.7(5)
C17 C18 H18 126.7
N4 C18 H18 126.7
N4 C19 H19A 109.5
N4 C19 H19B 109.5
H19A C19 H19B 109.5
N4 C19 H19C 109.5
H19A C19 H19C 109.5
H19B C19 H19C 109.5
C10 N1 C12 110.8(4)
C10 N1 C11 124.7(4)
C12 N1 C11 124.5(4)
C10 N2 C13 111.6(4)
C10 N2 C14 124.5(4)
C13 N2 C14 123.9(4)
C15 N3 C17 111.0(4)
C15 N3 C16 124.9(4)
C17 N3 C16 124.1(5)
C15 N4 C18 111.7(5)
C15 N4 C19 123.5(5)
C18 N4 C19 124.8(5)
C1 Fe1 C2 92.2(3)
C1 Fe1 C3 93.9(3)
C2 Fe1 C3 103.1(3)
C1 Fe1 Cu2 137.6(3)
C2 Fe1 Cu2 124.52(17)
C3 Fe1 Cu2 60.41(17)
C1 Fe1 Te1 97.1(3)
C2 Fe1 Te1 142.73(16)
C3 Fe1 Te1 112.1(2)
Cu2 Fe1 Te1 67.49(2)
C1 Fe1 Cu1 152.3(3)
C2 Fe1 Cu1 63.24(16)
C3 Fe1 Cu1 80.59(19)
Cu2 Fe1 Cu1 61.92(3)
Te1 Fe1 Cu1 110.13(3)
C1 Fe1 Fe3 86.90(19)
C2 Fe1 Fe3 86.76(16)
C3 Fe1 Fe3 170.1(2)
Cu2 Fe1 Fe3 113.00(3)
Te1 Fe1 Fe3 57.99(2)
Cu1 Fe1 Fe3 103.17(3)
C1 Fe1 Fe2 144.0(2)
C2 Fe1 Fe2 96.25(16)
C3 Fe1 Fe2 117.90(17)
Cu2 Fe1 Fe2 60.03(3)
Te1 Fe1 Fe2 56.87(2)
Cu1 Fe1 Fe2 57.25(2)
Fe3 Fe1 Fe2 58.85(2)
C5 Fe2 C6 95.6(3)
C5 Fe2 C4 90.6(3)
C6 Fe2 C4 100.8(3)
C5 Fe2 Te1 95.9(2)
C6 Fe2 Te1 145.27(16)
C4 Fe2 Te1 111.8(2)
C5 Fe2 Cu1 154.0(2)
C6 Fe2 Cu1 63.92(16)
C4 Fe2 Cu1 78.72(17)
Te1 Fe2 Cu1 110.04(3)
C5 Fe2 Cu2 134.8(2)
C6 Fe2 Cu2 123.70(16)
C4 Fe2 Cu2 63.13(18)
Te1 Fe2 Cu2 65.39(2)
Cu1 Fe2 Cu2 60.14(2)
C5 Fe2 Fe3 91.86(19)
C6 Fe2 Fe3 89.15(17)
C4 Fe2 Fe3 169.5(2)
Te1 Fe2 Fe3 57.82(2)
Cu1 Fe2 Fe3 102.96(3)
Cu2 Fe2 Fe3 108.47(3)
C5 Fe2 Fe1 146.6(2)
C6 Fe2 Fe1 98.67(16)
C4 Fe2 Fe1 115.87(17)
Te1 Fe2 Fe1 56.71(2)
Cu1 Fe2 Fe1 57.30(2)
Cu2 Fe2 Fe1 55.30(2)
Fe3 Fe2 Fe1 58.54(2)
C8 Fe3 C7 95.3(3)
C8 Fe3 C9 98.9(3)
C7 Fe3 C9 95.3(3)
C8 Fe3 Te1 151.92(19)
C7 Fe3 Te1 101.89(18)
C9 Fe3 Te1 101.4(2)
C8 Fe3 Fe1 99.36(19)
C7 Fe3 Fe1 157.28(18)
C9 Fe3 Fe1 99.44(18)
Te1 Fe3 Fe1 58.32(2)
C8 Fe3 Fe2 97.5(2)
C7 Fe3 Fe2 98.41(18)
C9 Fe3 Fe2 157.48(19)
Te1 Fe3 Fe2 58.32(2)
Fe1 Fe3 Fe2 62.61(2)
C10 Cu1 C2 120.18(19)
C10 Cu1 C6 118.46(19)
C2 Cu1 C6 85.43(17)
C10 Cu1 Fe2 146.71(14)
C2 Cu1 Fe2 88.73(13)
C6 Cu1 Fe2 42.25(14)
C10 Cu1 Fe1 147.29(14)
C2 Cu1 Fe1 42.08(15)
C6 Cu1 Fe1 90.37(13)
Fe2 Cu1 Fe1 65.45(3)
C10 Cu1 Cu2 122.01(14)
C2 Cu1 Cu2 99.92(15)
C6 Cu1 Cu2 103.73(14)
Fe2 Cu1 Cu2 61.71(2)
Fe1 Cu1 Cu2 58.23(2)
C15 Cu2 C3 114.9(2)
C15 Cu2 C4 93.5(2)
C3 Cu2 C4 138.6(2)
C15 Cu2 Fe1 158.91(16)
C3 Cu2 Fe1 44.04(14)
C4 Cu2 Fe1 103.88(14)
C15 Cu2 Cu1 118.31(15)
C3 Cu2 Cu1 72.12(16)
C4 Cu2 Cu1 67.89(14)
Fe1 Cu2 Cu1 59.86(2)
C15 Cu2 Fe2 134.39(16)
C3 Cu2 Fe2 106.78(15)
C4 Cu2 Fe2 41.11(13)
Fe1 Cu2 Fe2 64.68(3)
Cu1 Cu2 Fe2 58.15(2)
C15 Cu2 Te1 137.94(15)
C3 Cu2 Te1 90.56(14)
C4 Cu2 Te1 86.66(13)
Fe1 Cu2 Te1 56.37(2)
Cu1 Cu2 Te1 100.67(2)
Fe2 Cu2 Te1 55.18(2)
Fe3 Te1 Fe1 63.69(2)
Fe3 Te1 Fe2 63.86(2)
Fe1 Te1 Fe2 66.43(2)
Fe3 Te1 Cu2 108.48(2)
Fe1 Te1 Cu2 56.14(2)
Fe2 Te1 Cu2 59.44(2)

loop_
_geom_bond_atom_site_label_1
_geom_bond_atom_site_label_2
_geom_bond_distance
C1 O1 1.164(7)
C1 Fe1 1.747(5)
C2 O2 1.161(7)
C2 Fe1 1.767(6)
C2 Cu1 2.354(5)
C3 O3 1.152(7)
C3 Fe1 1.795(6)
C3 Cu2 2.245(5)
C4 O4 1.145(7)
C4 Fe2 1.787(6)
C4 Cu2 2.425(6)
C5 O5 1.145(7)
C5 Fe2 1.777(6)
C6 O6 1.156(7)
C6 Fe2 1.779(6)
C6 Cu1 2.377(5)
C7 O7 1.140(7)
C7 Fe3 1.773(5)
C8 O8 1.159(8)
C8 Fe3 1.752(6)
C9 O9 1.145(7)
C9 Fe3 1.780(6)
C10 N2 1.346(6)
C10 N1 1.351(6)
C10 Cu1 1.929(5)
C11 N1 1.454(7)
C11 H11A 0.9800
C11 H11B 0.9800
C11 H11C 0.9800
C12 C13 1.336(8)
C12 N1 1.372(7)
C12 H12 0.9500
C13 N2 1.376(7)
C13 H13 0.9500
C14 N2 1.454(7)
C14 H14A 0.9800
C14 H14B 0.9800
C14 H14C 0.9800
C15 N4 1.345(7)
C15 N3 1.357(6)
C15 Cu2 1.936(5)
C16 N3 1.447(7)
C16 H16A 0.9800
C16 H16B 0.9800
C16 H16C 0.9800
C17 C18 1.326(9)
C17 N3 1.376(7)
C17 H17 0.9500
C18 N4 1.375(7)
C18 H18 0.9500
C19 N4 1.458(8)
C19 H19A 0.9800
C19 H19B 0.9800
C19 H19C 0.9800
Fe1 Cu2 2.5004(9)
Fe1 Te1 2.5073(8)
Fe1 Cu1 2.5434(8)
Fe1 Fe3 2.6409(9)
Fe1 Fe2 2.7492(9)
Fe2 Te1 2.5118(8)
Fe2 Cu1 2.5418(8)
Fe2 Cu2 2.6348(9)
Fe2 Fe3 2.6498(9)
Fe3 Te1 2.4984(8)
Cu1 Cu2 2.5949(9)
Cu2 Te1 2.7818(7)
